data_4341262
loop_
_publ_author_name
'Kalaji, Ali'
'Soderholm, L.'

_publ_section_title
;
 Aqueous hafnium sulfate chemistry: structures of crystalline
 precipitates.
;
_journal_issue 20
_journal_name_full 'Inorganic chemistry'
_journal_page_first 11252
_journal_page_last 11260
_journal_paper_doi 10.1021/ic501841e
_journal_volume 53
_journal_year 2014
_chemical_formula_sum 'Cl0.6 H126.53 Hf18 O137.07 S12.7'
_chemical_formula_weight 5973.87
_space_group_crystal_system hexagonal
_space_group_IT_number 176
_space_group_name_Hall '-P 6c'
_space_group_name_H-M_alt 'P 63/m'
_symmetry_space_group_name_Hall '-P 6c'
_symmetry_space_group_name_H-M 'P 63/m'
_atom_sites_solution_hydrogens notdet
_atom_sites_solution_primary direct
_atom_sites_solution_secondary difmap
_cell_angle_alpha 90
_cell_angle_beta 90
_cell_angle_gamma 120
_cell_formula_units_Z 6
_cell_length_a 33.7242(12)
_cell_length_b 33.7242(12)
_cell_length_c 17.3577(6)
_cell_measurement_reflns_used 9637
_cell_measurement_temperature 100.(2)
_cell_measurement_theta_max 31.5858
_cell_measurement_theta_min 2.3986
_cell_volume 17096.5(10)
_computing_cell_refinement 'SAINT V8.32B (Bruker AXS Inc., 2013)'
_computing_data_reduction 'SAINT V8.32B (Bruker AXS Inc., 2013)'
_computing_structure_refinement 'SHELXL-2013 (Sheldrick, 2013)'
_computing_structure_solution 'XS, SHELXTL Ver. 6.12 (Bruker 2001)'
_diffrn_ambient_temperature 100.(2)
_diffrn_detector_area_resol_mean 8.3333
_diffrn_measured_fraction_theta_full 0.993
_diffrn_measured_fraction_theta_max 0.993
_diffrn_measurement_device_type 'BRUKER APEX II CCD'
_diffrn_measurement_method '0.3 deg w/ exposures'
_diffrn_radiation_monochromator graphite
_diffrn_radiation_type MoK\a
_diffrn_radiation_wavelength 0.71073
_diffrn_reflns_av_R_equivalents 0.0587
_diffrn_reflns_av_unetI/netI 0.0233
_diffrn_reflns_limit_h_max 49
_diffrn_reflns_limit_h_min -49
_diffrn_reflns_limit_k_max 49
_diffrn_reflns_limit_k_min -49
_diffrn_reflns_limit_l_max 25
_diffrn_reflns_limit_l_min -25
_diffrn_reflns_number 297531
_diffrn_reflns_theta_full 31.76
_diffrn_reflns_theta_max 31.76
_diffrn_reflns_theta_min 1.21
_diffrn_source 'Mo Kalpha Microfocus X-ray Source'
_diffrn_source_type 'I\mS Incoatec Mo Microfocus Source'
_exptl_absorpt_coefficient_mu 16.717
_exptl_absorpt_correction_T_max 0.56
_exptl_absorpt_correction_T_min 0.35
_exptl_absorpt_correction_type multi-scan
_exptl_absorpt_process_details SADABS
_exptl_crystal_density_diffrn 3.481
_exptl_crystal_density_method 'not measured'
_exptl_crystal_description 'thick needle'
_exptl_crystal_F_000 16429
_exptl_crystal_size_max 0.177
_exptl_crystal_size_mid 0.049
_exptl_crystal_size_min 0.039
_refine_diff_density_max 7.450
_refine_diff_density_min -5.792
_refine_ls_extinction_method none
_refine_ls_goodness_of_fit_ref 1.041
_refine_ls_hydrogen_treatment undef
_refine_ls_matrix_type full
_refine_ls_number_parameters 874
_refine_ls_number_reflns 19831
_refine_ls_number_restraints 39
_refine_ls_restrained_S_all 1.047
_refine_ls_R_factor_all 0.0338
_refine_ls_R_factor_gt 0.0263
_refine_ls_shift/su_max 0.013
_refine_ls_shift/su_mean 0.000
_refine_ls_structure_factor_coef Fsqd
_refine_ls_weighting_details 'w=1/[\s^2^(Fo^2^)+(0.0239P)^2^+242.2265P] where P=(Fo^2^+2Fc^2^)/3'
_refine_ls_weighting_scheme calc
_refine_ls_wR_factor_gt 0.0614
_refine_ls_wR_factor_ref 0.0643
_reflns_number_gt 17237
_reflns_number_total 19831
_reflns_threshold_expression 'I > 2\s(I)'
_cod_data_source_file ic501841e_si_002.cif
_cod_data_source_block Hf_18mer
_cod_depositor_comments 'Adding full bibliography for 4341262--4341267.cif.'
_cod_original_cell_volume 17096.5(14)
_cod_database_code 4341262

loop_
_space_group_symop_operation_xyz
'x, y, z'
'-y, x-y, z'
'-x+y, -x, z'
'-x, -y, z+1/2'
'y, -x+y, z+1/2'
'x-y, x, z+1/2'
'-x, -y, -z'
'y, -x+y, -z'
'x-y, x, -z'
'x, y, -z-1/2'
'-y, x-y, -z-1/2'
'-x+y, -x, -z-1/2'

loop_
_atom_site_type_symbol
_atom_site_label
_atom_site_fract_x
_atom_site_fract_y
_atom_site_fract_z
_atom_site_U_iso_or_equiv
_atom_site_adp_type
_atom_site_calc_flag
_atom_site_refinement_flags_adp
_atom_site_refinement_flags_occupancy
_atom_site_refinement_flags_posn
_atom_site_occupancy
_atom_site_disorder_assembly
_atom_site_disorder_group
Cl Cl1 0.69018(8) 0.93938(8) 0.25 0.0051(4) Uani d T P S 0.6 . .
Hf Hf1 0.81944(2) 0.23930(2) 0.25 0.00475(5) Uani d T P S 1.0 . .
Hf Hf3 0.91512(2) 0.31922(2) 0.35251(2) 0.00461(4) Uani d . . . 1.0 . .
Hf Hf2 0.88453(2) 0.20081(2) 0.35029(2) 0.00495(4) Uani d . . . 1.0 . .
Hf Hf4 0.97561(2) 0.28092(2) 0.25 0.00498(5) Uani d T P S 1.0 . .
Hf Hf11 0.99226(2) 0.41087(2) 0.25 0.00526(5) Uani d T P S 1.0 . .
Hf Hf10 0.91014(2) 0.42168(2) 0.35563(2) 0.00564(4) Uani d . . . 1.0 . .
Hf Hf9 0.85668(2) 0.33966(2) 0.51183(2) 0.00610(4) Uani d . . . 1.0 . .
Hf Hf8 0.76949(2) 0.22616(2) 0.55728(2) 0.00622(4) Uani d . . . 1.0 . .
Hf Hf7 0.80736(2) 0.14736(2) 0.51048(2) 0.00625(4) Uani d . . . 1.0 . .
Hf Hf6 0.81829(2) 0.08036(2) 0.35560(2) 0.00688(4) Uani d . . . 1.0 . .
Hf Hf5 0.92127(2) 0.13735(2) 0.25 0.00750(5) Uani d T P DS 1.0 . .
S S1 0.99142(4) 0.21569(4) 0.37831(7) 0.0079(2) Uani d . . . 1.0 . .
S S5 1.02352(5) 0.47684(5) 0.40606(8) 0.0147(2) Uani d . . . 1.0 . .
S S4 0.80369(4) 0.39475(4) 0.43082(7) 0.0107(2) Uani d . . . 1.0 . .
S S6 1.07773(6) 0.38455(6) 0.25 0.0132(3) Uani d TU P S 1.0 . .
S S3 0.71454(4) 0.05508(4) 0.43718(8) 0.0124(2) Uani d . . . 1.0 . .
S S2 0.90645(12) 0.06390(12) 0.4066(2) 0.0102(6) Uani d U P D 0.35 A 1
O O37A 0.9280(4) 0.0891(5) 0.3294(5) 0.0132(14) Uani d U P D 0.35 A 1
O O40 0.9081(4) 0.0218(4) 0.4058(7) 0.0125(12) Uani d U P . 0.35 A 1
O O39 0.9286(4) 0.0881(3) 0.4840(4) 0.0141(13) Uani d U P D 0.35 A 1
O O37B 0.9420(4) 0.0938(3) 0.3096(10) 0.095(6) Uani d . P D 0.65 A 2
S S8 0.76565(6) 0.28593(6) 0.25 0.0067(3) Uani d T P S 1.0 . .
S S7 0.73111(6) 0.15339(6) 0.25 0.0152(4) Uani d TU P S 1.0 . .
S S9 0.77392(7) 0.25384(7) 0.75 0.0166(4) Uani d T P S 1.0 . .
O O1 0.92886(16) 0.20693(16) 0.25 0.0063(8) Uani d T P S 1.0 A .
O O2 0.96523(16) 0.33903(16) 0.25 0.0063(8) Uani d T P S 1.0 . .
O O4 0.84969(17) 0.19962(16) 0.25 0.0064(6) Uani d T P S 1.0 . .
O O3 0.93348(11) 0.26987(11) 0.3416(2) 0.0055(6) Uani d . . . 1.0 . .
O O7 0.94668(12) 0.38907(11) 0.3386(2) 0.0069(6) Uani d . . . 1.0 . .
O O6 0.88079(12) 0.13786(12) 0.3375(2) 0.0077(6) Uani d . . . 1.0 . .
O O8 0.84990(12) 0.24764(11) 0.3629(2) 0.0065(6) Uani d . . . 1.0 . .
O O12 0.95591(17) 0.45314(16) 0.25 0.0069(9) Uani d T P S 1.0 . .
O O11 0.86552(12) 0.34568(12) 0.3823(2) 0.0065(6) Uani d . . . 1.0 . .
O O10 0.81321(11) 0.14427(11) 0.3803(2) 0.0068(6) Uani d . . . 1.0 . .
O O9 0.85430(18) 0.06953(17) 0.25 0.0096(9) Uani d T P S 1.0 A .
O O22 0.87539(17) 0.39835(17) 0.25 0.0072(9) Uani d T P S 1.0 . .
O O20 0.90277(12) 0.40806(12) 0.4761(2) 0.0092(6) Uani d . . . 1.0 . .
O O21 0.90015(12) 0.31555(12) 0.4725(2) 0.0085(6) Uani d . . . 1.0 . .
O O18 0.83172(12) 0.28443(12) 0.5928(2) 0.0108(7) Uani d . . . 1.0 . .
O O19 0.79985(13) 0.27797(12) 0.4723(2) 0.0109(7) Uani d . . . 1.0 . .
O O16 0.80100(13) 0.18819(13) 0.5965(2) 0.0108(7) Uani d . . . 1.0 . .
O O17 0.78217(12) 0.19076(12) 0.4687(2) 0.0088(6) Uani d . . . 1.0 . .
O O14 0.81772(13) 0.09296(12) 0.4747(2) 0.0106(7) Uani d . . . 1.0 . .
O O15 0.87133(12) 0.19873(12) 0.4709(2) 0.0074(6) Uani d . . . 1.0 . .
O O13 0.79157(17) 0.08613(17) 0.25 0.0080(9) Uani d T P S 1.0 . .
O O32 0.91641(14) 0.48972(14) 0.3541(3) 0.0198(9) Uani d . . . 1.0 . .
O O29 0.83850(15) 0.37016(15) 0.6103(2) 0.0164(8) Uani d . . . 1.0 . .
O O30 0.91192(13) 0.36375(13) 0.6044(2) 0.0126(7) Uani d . . . 1.0 . .
O O31 0.98712(12) 0.35217(13) 0.4092(2) 0.0097(7) Uani d . . . 1.0 . .
O O28 0.73304(15) 0.26445(14) 0.5853(3) 0.0173(8) Uani d . . . 1.0 . .
O O26 0.71447(14) 0.21049(14) 0.4636(3) 0.0180(8) Uani d . . . 1.0 . .
O O27 0.70674(14) 0.16138(13) 0.5845(2) 0.0166(8) Uani d . . . 1.0 . .
O O24 0.77166(14) 0.09757(13) 0.6076(2) 0.0130(7) Uani d . . . 1.0 . .
O O25 0.85881(13) 0.15272(14) 0.5997(2) 0.0130(7) Uani d . . . 1.0 . .
O O23 0.78143(14) 0.00469(13) 0.3419(3) 0.0170(8) Uani d . . . 1.0 . .
O O34 1.01138(12) 0.25889(12) 0.3318(2) 0.0089(6) Uani d . . . 1.0 . .
O O35 0.97967(13) 0.17636(13) 0.3263(2) 0.0112(7) Uani d . . . 1.0 . .
O O54 1.04454(17) 0.33448(17) 0.25 0.0092(9) Uani d T P S 1.0 B .
O O55A 1.1154(3) 0.3956(3) 0.2949(5) 0.0145(12) Uani d U P . 0.497(11) B 3
O O55B 1.0929(3) 0.3947(3) 0.3361(5) 0.016(2) Uani d . P . 0.503(11) B 4
O O33 0.94900(12) 0.20883(12) 0.4155(2) 0.0086(6) Uani d . . . 1.0 . .
O O46 0.84119(13) 0.41445(13) 0.3738(2) 0.0114(7) Uani d . . . 1.0 . .
O O42 0.73723(12) 0.10175(13) 0.4709(2) 0.0116(7) Uani d . . . 1.0 . .
O O62 0.76115(14) 0.22375(13) 0.6819(2) 0.0134(7) Uani d . . . 1.0 . .
O O50 1.03387(13) 0.46430(13) 0.3294(2) 0.0138(7) Uani d . . . 1.0 . .
O O57 0.68711(18) 0.15107(19) 0.25 0.0135(10) Uani d T P S 1.0 . .
O O45 0.80498(13) 0.35735(13) 0.4727(2) 0.0123(7) Uani d . . . 1.0 . .
O O41 0.74359(13) 0.05398(14) 0.3741(2) 0.0149(8) Uani d . . . 1.0 . .
O O49 0.97808(13) 0.47397(12) 0.4021(2) 0.0111(7) Uani d . . . 1.0 . .
O O36 1.02441(13) 0.21864(13) 0.4345(2) 0.0122(7) Uani d . . . 1.0 . .
O O59 0.78505(16) 0.27212(19) 0.3161(2) 0.0235(10) Uani d . . . 1.0 . .
O O60 0.7164(2) 0.2600(2) 0.25 0.0256(15) Uani d T P S 1.0 . .
O O56 0.76084(15) 0.18157(18) 0.3153(3) 0.0305(12) Uani d . . . 1.0 . .
O O44 0.70856(15) 0.02149(13) 0.4961(3) 0.0184(8) Uani d . . . 1.0 . .
O O43 0.67073(14) 0.04616(16) 0.4057(3) 0.0231(10) Uani d . . . 1.0 . .
O O47 0.75925(13) 0.37467(15) 0.3901(2) 0.0188(9) Uani d . . . 1.0 . .
O O48 0.80709(17) 0.42958(16) 0.4838(3) 0.0227(9) Uani d . . . 1.0 . .
O O52 1.02198(17) 0.44381(18) 0.4625(3) 0.0245(10) Uani d . . . 1.0 . .
O O51 1.05890(16) 0.52284(17) 0.4234(3) 0.0286(11) Uani d . . . 1.0 . .
O O63 0.8237(3) 0.2853(2) 0.75 0.0313(17) Uani d T P S 1.0 . .
O O53 1.0549(2) 0.4102(2) 0.25 0.0222(9) Uani d TU P S 1.0 B .
O O58 0.7258(2) 0.1083(2) 0.25 0.0312(11) Uani d TU P S 1.0 . .
O O61 0.7830(2) 0.3339(2) 0.25 0.039(2) Uani d T P S 1.0 . .
O O38 0.85922(15) 0.05292(14) 0.4076(2) 0.0163(8) Uani d . . . 1.0 . .
O O64 0.7481(3) 0.2780(3) 0.75 0.0357(18) Uani d T P S 1.0 . .
O O65 0.93255(14) 0.26721(14) 0.5633(2) 0.0156(8) Uani d . . . 1.0 . .
O O66 0.9264(2) 0.3371(2) 0.75 0.0244(13) Uani d T P S 1.0 . .
O O67 0.8821(2) 0.4083(2) 0.75 0.0214(13) Uani d T P S 1.0 . .
O O68 -0.0194(2) 0.4523(2) 0.75 0.0171(11) Uani d T P S 1.0 . .
O O69 0.6217(4) 0.6412(3) 0.75 0.047(2) Uani d T P S 1.0 . .
O O70 0.99579(15) 0.57326(15) 0.3911(3) 0.0199(9) Uani d . . . 1.0 . .
O O71 0.64392(19) 0.2627(2) 0.25 0.0149(11) Uani d T P S 1.0 . .
O O72 0.8356(3) 0.1048(3) 0.75 0.0305(16) Uani d T P S 1.0 . .
O O73 0.8721(2) 0.5315(2) 0.4008(4) 0.0498(17) Uani d . . . 1.0 . .
O O74 0.8305(3) 0.1885(4) 0.75 0.044(2) Uani d T P S 1.0 . .
O O75A 0.6966(6) 0.2992(7) 0.4819(11) 0.013(5) Uani d . P . 0.37(5) C 1
O O75B 0.7038(4) 0.2871(6) 0.4587(13) 0.032(5) Uani d . P . 0.63(5) C 2
O O76 0.6667 0.3333 0.6096(8) 0.066(4) Uani d T P S 1.0 . .
O O77 0.6139(3) 0.1306(3) 0.75 0.068(4) Uani d T P S 1.0 . .
O O78 0.77386(15) 0.94070(15) 0.4422(3) 0.0212(9) Uani d . . . 1.0 . .
O O79A 0.7543(5) 0.3523(5) 0.6695(9) 0.039(5) Uani d . P . 0.43(3) D 1
O O79B 0.7575(7) 0.3765(8) 0.6255(18) 0.116(11) Uani d . P . 0.57(3) D 2
O O80 0.8783(4) 0.9919(3) 0.3049(6) 0.084(3) Uani d . . . 1.0 . .
O O81A 0.0079(10) 0.1120(15) 0.4247(16) 0.177(17) Uani d . P . 0.52(3) E 1
O O81B 0.0294(6) 0.1281(6) 0.3625(19) 0.092(12) Uani d . P . 0.48(3) E 2
O O82 0.7768(14) 0.4312(12) 0.75 0.286(19) Uani d T P S 1.0 . .
O O83 0.6218(3) 0.1386(4) 0.5903(8) 0.142(6) Uani d . . . 1.0 . .
O O5 0.87747(17) 0.30242(16) 0.25 0.0064(6) Uani d T P S 1.0 . .

loop_
_atom_site_aniso_label
_atom_site_aniso_U_11
_atom_site_aniso_U_22
_atom_site_aniso_U_33
_atom_site_aniso_U_12
_atom_site_aniso_U_13
_atom_site_aniso_U_23
Cl1 0.0041(10) 0.0042(10) 0.0041(10) -0.0001(8) 0 0
Hf1 0.00496(11) 0.00401(11) 0.00424(11) 0.00146(9) 0 0
Hf3 0.00514(8) 0.00361(7) 0.00402(8) 0.00141(6) 0.00006(6) -0.00008(6)
Hf2 0.00510(8) 0.00388(8) 0.00458(8) 0.00128(6) 0.00007(6) 0.00038(6)
Hf4 0.00431(11) 0.00449(11) 0.00520(11) 0.00149(9) 0 0
Hf11 0.00458(11) 0.00397(11) 0.00541(11) 0.00076(9) 0 0
Hf10 0.00641(8) 0.00387(8) 0.00531(8) 0.00157(6) 0.00081(6) -0.00030(6)
Hf9 0.00715(8) 0.00473(8) 0.00453(8) 0.00155(7) 0.00079(6) -0.00044(6)
Hf8 0.00712(8) 0.00525(8) 0.00493(8) 0.00208(7) 0.00053(6) 0.00033(6)
Hf7 0.00710(8) 0.00516(8) 0.00544(8) 0.00227(7) 0.00113(6) 0.00103(6)
Hf6 0.00768(8) 0.00421(8) 0.00679(8) 0.00151(7) 0.00099(6) 0.00037(6)
Hf5 0.00616(11) 0.00632(11) 0.00872(12) 0.00215(9) 0 0
S1 0.0070(5) 0.0077(5) 0.0085(5) 0.0033(4) -0.0020(4) 0.0003(4)
S5 0.0113(6) 0.0159(6) 0.0090(6) 0.0008(5) -0.0012(4) -0.0052(5)
S4 0.0084(5) 0.0144(6) 0.0103(5) 0.0065(4) 0.0017(4) 0.0021(4)
S6 0.0044(7) 0.0065(7) 0.0277(10) 0.0019(6) 0 0
S3 0.0078(5) 0.0097(5) 0.0139(6) 0.0000(4) 0.0032(4) -0.0025(4)
S2 0.0089(13) 0.0095(13) 0.0155(15) 0.0071(11) -0.0040(11) 0.0012(11)
O37A 0.011(2) 0.011(2) 0.017(2) 0.005(2) -0.006(2) 0.002(2)
O40 0.011(2) 0.011(2) 0.018(2) 0.0076(19) -0.002(2) 0.003(2)
O39 0.010(2) 0.011(2) 0.023(2) 0.0065(19) -0.005(2) -0.003(2)
O37B 0.042(7) 0.021(5) 0.214(18) 0.011(5) -0.070(8) 0.000(8)
S8 0.0056(7) 0.0067(7) 0.0080(7) 0.0033(6) 0 0
S7 0.0058(7) 0.0056(7) 0.0321(11) 0.0013(6) 0 0
S9 0.0232(10) 0.0139(8) 0.0105(8) 0.0075(8) 0 0
O1 0.004(2) 0.005(2) 0.007(2) 0.0008(17) 0 0
O2 0.005(2) 0.006(2) 0.007(2) 0.0016(17) 0 0
O4 0.0070(15) 0.0029(14) 0.0070(15) 0.0007(12) 0 0
O3 0.0042(14) 0.0048(14) 0.0060(15) 0.0011(12) -0.0010(11) -0.0004(11)
O7 0.0088(15) 0.0046(14) 0.0060(15) 0.0024(12) 0.0011(12) 0.0011(11)
O6 0.0098(15) 0.0048(14) 0.0076(15) 0.0029(13) 0.0013(12) 0.0010(12)
O8 0.0066(15) 0.0052(14) 0.0065(15) 0.0020(12) -0.0003(12) -0.0009(11)
O12 0.006(2) 0.003(2) 0.009(2) 0.0000(17) 0 0
O11 0.0078(15) 0.0071(15) 0.0047(15) 0.0037(13) 0.0014(12) 0.0014(12)
O10 0.0051(14) 0.0049(14) 0.0079(15) 0.0006(12) 0.0014(12) 0.0004(12)
O9 0.009(2) 0.007(2) 0.010(2) 0.0027(19) 0 0
O22 0.008(2) 0.007(2) 0.006(2) 0.0027(18) 0 0
O20 0.0113(16) 0.0081(15) 0.0049(15) 0.0024(13) -0.0005(12) -0.0014(12)
O21 0.0122(16) 0.0103(16) 0.0032(15) 0.0059(13) 0.0008(12) -0.0006(12)
O18 0.0096(16) 0.0096(16) 0.0081(16) 0.0009(13) -0.0006(13) 0.0015(13)
O19 0.0139(17) 0.0058(15) 0.0081(16) 0.0011(13) -0.0016(13) -0.0003(12)
O16 0.0136(17) 0.0121(17) 0.0082(16) 0.0076(14) -0.0002(13) -0.0015(13)
O17 0.0129(16) 0.0070(15) 0.0073(15) 0.0055(13) 0.0006(13) 0.0008(12)
O14 0.0168(18) 0.0080(15) 0.0067(16) 0.0059(14) 0.0010(13) 0.0025(12)
O15 0.0086(15) 0.0067(15) 0.0046(15) 0.0021(13) 0.0005(12) -0.0002(12)
O13 0.006(2) 0.006(2) 0.010(2) 0.0016(18) 0 0
O32 0.0157(19) 0.0086(17) 0.034(2) 0.0050(15) 0.0076(17) -0.0025(16)
O29 0.024(2) 0.022(2) 0.0091(18) 0.0156(18) -0.0002(15) -0.0040(15)
O30 0.0117(17) 0.0123(17) 0.0088(17) 0.0022(14) -0.0016(13) -0.0016(13)
O31 0.0106(16) 0.0116(16) 0.0076(16) 0.0062(14) -0.0023(13) 0.0001(13)
O28 0.020(2) 0.0175(19) 0.018(2) 0.0123(17) 0.0040(16) -0.0014(16)
O26 0.0125(18) 0.0158(19) 0.027(2) 0.0082(16) -0.0033(16) -0.0038(17)
O27 0.0138(18) 0.0098(17) 0.019(2) 0.0001(15) 0.0054(15) -0.0017(15)
O24 0.0171(18) 0.0088(16) 0.0094(17) 0.0037(14) 0.0039(14) 0.0030(13)
O25 0.0122(17) 0.0169(18) 0.0107(17) 0.0079(15) -0.0017(14) 0.0032(14)
O23 0.0185(19) 0.0054(16) 0.022(2) 0.0018(15) -0.0011(16) 0.0020(14)
O34 0.0053(15) 0.0089(15) 0.0114(17) 0.0028(13) -0.0015(12) 0.0022(13)
O35 0.0103(16) 0.0120(17) 0.0114(17) 0.0055(14) -0.0031(13) -0.0020(13)
O54 0.007(2) 0.004(2) 0.014(2) 0.0013(18) 0 0
O55A 0.0048(18) 0.0082(18) 0.027(2) 0.0004(15) -0.0029(16) -0.0004(16)
O55B 0.018(4) 0.012(4) 0.017(4) 0.006(3) -0.007(3) -0.001(3)
O33 0.0085(15) 0.0076(15) 0.0073(16) 0.0020(13) -0.0017(12) 0.0008(12)
O46 0.0088(16) 0.0125(17) 0.0138(18) 0.0060(14) 0.0035(13) 0.0024(14)
O42 0.0089(16) 0.0106(16) 0.0116(17) 0.0020(14) 0.0026(13) -0.0034(13)
O62 0.0169(18) 0.0131(17) 0.0078(16) 0.0057(15) 0.0009(14) -0.0003(13)
O50 0.0100(17) 0.0128(17) 0.0087(17) -0.0018(14) 0.0006(13) -0.0044(14)
O57 0.009(2) 0.017(3) 0.017(3) 0.008(2) 0 0
O45 0.0083(16) 0.0175(18) 0.0114(17) 0.0067(14) 0.0018(13) 0.0045(14)
O41 0.0090(17) 0.0146(18) 0.0155(19) 0.0017(14) 0.0034(14) -0.0044(15)
O49 0.0116(16) 0.0075(15) 0.0095(16) 0.0011(13) -0.0004(13) -0.0023(13)
O36 0.0105(16) 0.0140(17) 0.0123(17) 0.0063(14) -0.0075(13) -0.0019(14)
O59 0.030(2) 0.054(3) 0.0062(17) 0.036(2) 0.0040(16) 0.0039(18)
O60 0.006(2) 0.014(3) 0.056(5) 0.005(2) 0 0
O56 0.0105(19) 0.044(3) 0.012(2) -0.0049(19) -0.0031(15) 0.0130(19)
O44 0.020(2) 0.0080(17) 0.023(2) 0.0043(15) 0.0121(17) 0.0038(15)
O43 0.0090(18) 0.028(2) 0.024(2) 0.0027(17) -0.0029(16) -0.0094(19)
O47 0.0082(17) 0.027(2) 0.016(2) 0.0047(16) -0.0009(14) 0.0080(17)
O48 0.031(2) 0.027(2) 0.020(2) 0.022(2) 0.0017(18) -0.0054(18)
O52 0.029(2) 0.040(3) 0.0100(19) 0.021(2) -0.0012(17) 0.0006(18)
O51 0.020(2) 0.026(2) 0.020(2) -0.0036(18) 0.0012(18) -0.0158(19)
O63 0.031(4) 0.027(4) 0.009(3) -0.006(3) 0 0
O53 0.0089(16) 0.0108(16) 0.042(2) 0.0016(14) 0 0
O58 0.0162(17) 0.0139(17) 0.051(2) -0.0016(15) 0 0
O61 0.015(3) 0.006(3) 0.097(7) 0.006(2) 0 0
O38 0.023(2) 0.0166(19) 0.0133(19) 0.0127(17) 0.0014(15) 0.0026(15)
O64 0.059(5) 0.036(4) 0.031(4) 0.038(4) 0 0
O65 0.0144(18) 0.0160(18) 0.0145(19) 0.0062(15) -0.0048(15) -0.0016(15)
O66 0.028(3) 0.020(3) 0.022(3) 0.010(3) 0 0
O67 0.023(3) 0.023(3) 0.018(3) 0.011(3) 0 0
O68 0.021(3) 0.012(3) 0.016(3) 0.007(2) 0 0
O69 0.104(8) 0.049(5) 0.022(4) 0.062(6) 0 0
O70 0.023(2) 0.020(2) 0.021(2) 0.0136(18) 0.0088(17) 0.0032(17)
O71 0.011(2) 0.020(3) 0.014(3) 0.008(2) 0 0
O72 0.031(4) 0.028(4) 0.033(4) 0.015(3) 0 0
O73 0.046(4) 0.038(3) 0.072(5) 0.025(3) 0.020(3) 0.011(3)
O74 0.040(5) 0.078(7) 0.020(4) 0.034(5) 0 0
O75A 0.011(6) 0.008(6) 0.022(7) 0.006(4) 0.002(5) 0.004(5)
O75B 0.014(4) 0.020(6) 0.055(9) 0.003(4) -0.006(5) 0.015(6)
O76 0.075(6) 0.075(6) 0.049(8) 0.038(3) 0 0
O77 0.035(5) 0.022(4) 0.153(12) 0.018(4) 0 0
O78 0.022(2) 0.016(2) 0.018(2) 0.0044(17) 0.0071(17) 0.0002(16)
O79A 0.035(7) 0.037(8) 0.044(9) 0.017(6) -0.003(6) 0.007(6)
O79B 0.092(13) 0.090(15) 0.20(3) 0.071(12) -0.068(16) -0.043(17)
O80 0.115(8) 0.039(4) 0.090(7) 0.032(5) 0.022(6) -0.009(4)
O81A 0.10(2) 0.32(5) 0.082(19) 0.08(3) 0.009(16) 0.01(2)
O81B 0.035(9) 0.069(12) 0.19(3) 0.036(9) -0.018(12) 0.026(14)
O82 0.30(4) 0.20(3) 0.38(6) 0.14(3) 0 0
O83 0.033(4) 0.139(10) 0.205(14) 0.006(5) -0.009(6) 0.119(10)
O5 0.0070(15) 0.0029(14) 0.0070(15) 0.0007(12) 0 0

loop_
_atom_type_symbol
_atom_type_description
_atom_type_scat_dispersion_real
_atom_type_scat_dispersion_imag
_atom_type_scat_source
Cl Cl 0.1484 0.1585 'International Tables Vol C Tables 4.2.6.8 and 6.1.1.4'
H H 0.0000 0.0000 'International Tables Vol C Tables 4.2.6.8 and 6.1.1.4'
Hf Hf -0.5830 6.1852 'International Tables Vol C Tables 4.2.6.8 and 6.1.1.4'
O O 0.0106 0.0060 'International Tables Vol C Tables 4.2.6.8 and 6.1.1.4'
S S 0.1246 0.1234 'International Tables Vol C Tables 4.2.6.8 and 6.1.1.4'

loop_
_geom_angle_atom_site_label_1
_geom_angle_atom_site_label_2
_geom_angle_atom_site_label_3
_geom_angle_site_symmetry_1
_geom_angle_site_symmetry_3
_geom_angle
O5 Hf1 O4 . . 98.60(19)
O5 Hf1 O8 . 10_556 73.75(10)
O4 Hf1 O8 . 10_556 74.09(10)
O5 Hf1 O8 . . 73.75(10)
O4 Hf1 O8 . . 74.09(10)
O8 Hf1 O8 10_556 . 129.73(18)
O5 Hf1 O56 . 10_556 149.62(13)
O4 Hf1 O56 . 10_556 86.79(19)
O8 Hf1 O56 10_556 10_556 79.17(14)
O8 Hf1 O56 . 10_556 135.88(16)
O5 Hf1 O56 . . 149.63(13)
O4 Hf1 O56 . . 86.79(19)
O8 Hf1 O56 10_556 . 135.88(16)
O8 Hf1 O56 . . 79.17(14)
O56 Hf1 O56 10_556 . 60.0(2)
O5 Hf1 O59 . 10_556 87.07(18)
O4 Hf1 O59 . 10_556 149.31(11)
O8 Hf1 O59 10_556 10_556 78.73(14)
O8 Hf1 O59 . 10_556 135.87(14)
O56 Hf1 O59 10_556 10_556 74.2(2)
O56 Hf1 O59 . 10_556 103.45(18)
O5 Hf1 O59 . . 87.08(18)
O4 Hf1 O59 . . 149.31(11)
O8 Hf1 O59 10_556 . 135.87(14)
O8 Hf1 O59 . . 78.73(14)
O56 Hf1 O59 10_556 . 103.45(18)
O56 Hf1 O59 . . 74.2(2)
O59 Hf1 O59 10_556 . 60.6(2)
O5 Hf1 S8 . . 88.20(14)
O4 Hf1 S8 . . 173.20(14)
O8 Hf1 S8 10_556 . 108.10(9)
O8 Hf1 S8 . . 108.10(9)
O56 Hf1 S8 10_556 . 87.32(15)
O56 Hf1 S8 . . 87.32(15)
O59 Hf1 S8 10_556 . 30.33(10)
O59 Hf1 S8 . . 30.33(10)
O5 Hf1 S7 . . 174.47(14)
O4 Hf1 S7 . . 86.93(14)
O8 Hf1 S7 10_556 . 108.02(9)
O8 Hf1 S7 . . 108.02(9)
O56 Hf1 S7 10_556 . 30.02(12)
O56 Hf1 S7 . . 30.02(12)
O59 Hf1 S7 10_556 . 88.15(14)
O59 Hf1 S7 . . 88.15(14)
S8 Hf1 S7 . . 86.26(5)
O5 Hf1 Hf3 . . 33.09(5)
O4 Hf1 Hf3 . . 86.23(11)
O8 Hf1 Hf3 10_556 . 99.56(9)
O8 Hf1 Hf3 . . 40.68(9)
O56 Hf1 Hf3 10_556 . 172.98(15)
O56 Hf1 Hf3 . . 118.80(11)
O59 Hf1 Hf3 10_556 . 112.42(13)
O59 Hf1 Hf3 . . 82.32(13)
S8 Hf1 Hf3 . . 99.61(3)
S7 Hf1 Hf3 . . 148.494(9)
O5 Hf1 Hf3 . 10_556 33.09(5)
O4 Hf1 Hf3 . 10_556 86.23(11)
O8 Hf1 Hf3 10_556 10_556 40.68(9)
O8 Hf1 Hf3 . 10_556 99.56(9)
O56 Hf1 Hf3 10_556 10_556 118.80(11)
O56 Hf1 Hf3 . 10_556 172.98(15)
O59 Hf1 Hf3 10_556 10_556 82.32(13)
O59 Hf1 Hf3 . 10_556 112.42(13)
S8 Hf1 Hf3 . 10_556 99.61(3)
S7 Hf1 Hf3 . 10_556 148.493(9)
Hf3 Hf1 Hf3 . 10_556 61.399(8)
O3 Hf3 O7 . . 136.38(13)
O3 Hf3 O5 . . 95.17(16)
O7 Hf3 O5 . . 96.13(16)
O3 Hf3 O21 . . 101.62(13)
O7 Hf3 O21 . . 98.81(14)
O5 Hf3 O21 . . 136.13(15)
O3 Hf3 O2 . . 71.95(15)
O7 Hf3 O2 . . 72.16(15)
O5 Hf3 O2 . . 71.37(15)
O21 Hf3 O2 . . 152.47(13)
O3 Hf3 O11 . . 154.41(13)
O7 Hf3 O11 . . 69.18(13)
O5 Hf3 O11 . . 80.59(15)
O21 Hf3 O11 . . 66.96(13)
O2 Hf3 O11 . . 128.72(14)
O3 Hf3 O8 . . 71.18(12)
O7 Hf3 O8 . . 151.47(13)
O5 Hf3 O8 . . 69.72(15)
O21 Hf3 O8 . . 77.87(13)
O2 Hf3 O8 . . 122.44(14)
O11 Hf3 O8 . . 83.79(12)
O3 Hf3 O31 . . 76.13(13)
O7 Hf3 O31 . . 71.55(13)
O5 Hf3 O31 . . 146.80(15)
O21 Hf3 O31 . . 76.98(13)
O2 Hf3 O31 . . 75.49(13)
O11 Hf3 O31 . . 120.34(13)
O8 Hf3 O31 . . 133.20(12)
O3 Hf3 Hf11 . . 106.62(9)
O7 Hf3 Hf11 . . 34.00(10)
O5 Hf3 Hf11 . . 83.43(12)
O21 Hf3 Hf11 . . 128.20(10)
O2 Hf3 Hf11 . . 38.16(12)
O11 Hf3 Hf11 . . 97.99(8)
O8 Hf3 Hf11 . . 152.49(9)
O31 Hf3 Hf11 . . 69.11(9)
O3 Hf3 Hf4 . . 33.42(9)
O7 Hf3 Hf4 . . 107.91(10)
O5 Hf3 Hf4 . . 81.41(12)
O21 Hf3 Hf4 . . 131.05(10)
O2 Hf3 Hf4 . . 38.58(12)
O11 Hf3 Hf4 . . 161.30(9)
O8 Hf3 Hf4 . . 94.70(8)
O31 Hf3 Hf4 . . 73.86(9)
Hf11 Hf3 Hf4 . . 74.888(7)
O3 Hf3 Hf1 . . 82.18(9)
O7 Hf3 Hf1 . . 125.06(10)
O5 Hf3 Hf1 . . 32.30(12)
O21 Hf3 Hf1 . . 110.67(10)
O2 Hf3 Hf1 . . 95.22(10)
O11 Hf3 Hf1 . . 81.02(9)
O8 Hf3 Hf1 . . 37.44(9)
O31 Hf3 Hf1 . . 158.12(9)
Hf11 Hf3 Hf1 . . 115.450(7)
Hf4 Hf3 Hf1 . . 86.479(7)
O3 Hf3 Hf10 . . 166.44(9)
O7 Hf3 Hf10 . . 30.09(10)
O5 Hf3 Hf10 . . 87.65(13)
O21 Hf3 Hf10 . . 85.20(10)
O2 Hf3 Hf10 . . 96.56(12)
O11 Hf3 Hf10 . . 39.14(8)
O8 Hf3 Hf10 . . 122.06(8)
O31 Hf3 Hf10 . . 94.30(9)
Hf11 Hf3 Hf10 . . 60.450(6)
Hf4 Hf3 Hf10 . . 134.948(8)
Hf1 Hf3 Hf10 . . 106.561(7)
O6 Hf2 O3 . . 138.24(13)
O6 Hf2 O4 . . 98.35(16)
O3 Hf2 O4 . . 94.87(16)
O6 Hf2 O15 . . 99.58(14)
O3 Hf2 O15 . . 98.25(13)
O4 Hf2 O15 . . 135.30(15)
O6 Hf2 O1 . . 72.95(16)
O3 Hf2 O1 . . 73.77(15)
O4 Hf2 O1 . . 72.34(15)
O15 Hf2 O1 . . 152.31(13)
O6 Hf2 O10 . . 70.54(13)
O3 Hf2 O10 . . 151.10(13)
O4 Hf2 O10 . . 79.92(15)
O15 Hf2 O10 . . 68.25(13)
O1 Hf2 O10 . . 129.65(14)
O6 Hf2 O33 . . 75.41(13)
O3 Hf2 O33 . . 74.62(13)
O4 Hf2 O33 . . 152.24(14)
O15 Hf2 O33 . . 72.30(13)
O1 Hf2 O33 . . 80.02(13)
O10 Hf2 O33 . . 121.36(12)
O6 Hf2 O8 . . 152.04(13)
O3 Hf2 O8 . . 69.18(12)
O4 Hf2 O8 . . 68.56(15)
O15 Hf2 O8 . . 76.69(13)
O1 Hf2 O8 . . 122.25(14)
O10 Hf2 O8 . . 82.60(12)
O33 Hf2 O8 . . 127.51(12)
O6 Hf2 Hf4 . . 109.15(10)
O3 Hf2 Hf4 . . 34.31(9)
O4 Hf2 Hf4 . . 82.18(12)
O15 Hf2 Hf4 . . 128.43(9)
O1 Hf2 Hf4 . . 39.48(12)
O10 Hf2 Hf4 . . 161.82(9)
O33 Hf2 Hf4 . . 74.76(9)
O8 Hf2 Hf4 . . 93.89(8)
O6 Hf2 Hf5 . . 33.32(10)
O3 Hf2 Hf5 . . 109.23(9)
O4 Hf2 Hf5 . . 86.58(12)
O15 Hf2 Hf5 . . 127.65(9)
O1 Hf2 Hf5 . . 39.66(12)
O10 Hf2 Hf5 . . 98.89(9)
O33 Hf2 Hf5 . . 73.38(9)
O8 Hf2 Hf5 . . 154.54(8)
Hf4 Hf2 Hf5 . . 76.741(7)
O6 Hf2 Hf2 . 10_556 83.84(10)
O3 Hf2 Hf2 . 10_556 85.85(9)
O4 Hf2 Hf2 . 10_556 33.57(11)
O15 Hf2 Hf2 . 10_556 168.81(9)
O1 Hf2 Hf2 . 10_556 38.87(10)
O10 Hf2 Hf2 . 10_556 103.34(9)
O33 Hf2 Hf2 . 10_556 118.88(9)
O8 Hf2 Hf2 . 10_556 95.25(8)
Hf4 Hf2 Hf2 . 10_556 59.064(4)
Hf5 Hf2 Hf2 . 10_556 59.547(4)
O6 Hf2 Hf1 . . 126.48(10)
O3 Hf2 Hf1 . . 80.99(9)
O4 Hf2 Hf1 . . 31.40(12)
O15 Hf2 Hf1 . . 109.83(10)
O1 Hf2 Hf1 . . 95.30(10)
O10 Hf2 Hf1 . . 80.12(9)
O33 Hf2 Hf1 . . 155.52(9)
O8 Hf2 Hf1 . . 37.18(8)
Hf4 Hf2 Hf1 . . 86.315(7)
Hf5 Hf2 Hf1 . . 117.713(7)
Hf2 Hf2 Hf1 10_556 . 60.354(4)
O3 Hf4 O3 . 10_556 102.50(19)
O3 Hf4 O54 . . 121.62(11)
O3 Hf4 O54 10_556 . 121.62(11)
O3 Hf4 O2 . . 75.58(12)
O3 Hf4 O2 10_556 . 75.58(12)
O54 Hf4 O2 . . 80.34(19)
O3 Hf4 O1 . . 75.66(12)
O3 Hf4 O1 10_556 . 75.66(12)
O54 Hf4 O1 . . 146.40(19)
O2 Hf4 O1 . . 133.25(18)
O3 Hf4 O34 . 10_556 152.15(13)
O3 Hf4 O34 10_556 10_556 83.43(13)
O54 Hf4 O34 . 10_556 74.71(14)
O2 Hf4 O34 . 10_556 131.84(12)
O1 Hf4 O34 . 10_556 79.65(13)
O3 Hf4 O34 . . 83.42(13)
O3 Hf4 O34 10_556 . 152.15(13)
O54 Hf4 O34 . . 74.71(14)
O2 Hf4 O34 . . 131.84(12)
O1 Hf4 O34 . . 79.65(13)
O34 Hf4 O34 10_556 . 79.62(19)
O3 Hf4 Hf2 . 10_556 89.08(9)
O3 Hf4 Hf2 10_556 10_556 35.11(9)
O54 Hf4 Hf2 . 10_556 148.56(2)
O2 Hf4 Hf2 . 10_556 103.32(11)
O1 Hf4 Hf2 . 10_556 40.57(8)
O34 Hf4 Hf2 10_556 10_556 80.32(9)
O34 Hf4 Hf2 . 10_556 119.35(9)
O3 Hf4 Hf2 . . 35.11(9)
O3 Hf4 Hf2 10_556 . 89.07(9)
O54 Hf4 Hf2 . . 148.56(2)
O2 Hf4 Hf2 . . 103.32(11)
O1 Hf4 Hf2 . . 40.57(8)
O34 Hf4 Hf2 10_556 . 119.35(9)
O34 Hf4 Hf2 . . 80.33(9)
Hf2 Hf4 Hf2 10_556 . 61.873(8)
O3 Hf4 Hf3 . 10_556 88.97(9)
O3 Hf4 Hf3 10_556 10_556 33.70(9)
O54 Hf4 Hf3 . 10_556 106.67(11)
O2 Hf4 Hf3 . 10_556 41.93(8)
O1 Hf4 Hf3 . 10_556 101.87(11)
O34 Hf4 Hf3 10_556 10_556 108.74(10)
O34 Hf4 Hf3 . 10_556 171.63(10)
Hf2 Hf4 Hf3 10_556 10_556 63.783(6)
Hf2 Hf4 Hf3 . 10_556 95.430(8)
O3 Hf4 Hf3 . . 33.71(9)
O3 Hf4 Hf3 10_556 . 88.96(9)
O54 Hf4 Hf3 . . 106.67(11)
O2 Hf4 Hf3 . . 41.93(8)
O1 Hf4 Hf3 . . 101.87(11)
O34 Hf4 Hf3 10_556 . 171.63(10)
O34 Hf4 Hf3 . . 108.74(10)
Hf2 Hf4 Hf3 10_556 . 95.432(8)
Hf2 Hf4 Hf3 . . 63.782(6)
Hf3 Hf4 Hf3 10_556 . 62.896(8)
O7 Hf11 O7 . 10_556 98.2(2)
O7 Hf11 O2 . . 76.79(13)
O7 Hf11 O2 10_556 . 76.79(13)
O7 Hf11 O53 . . 124.91(12)
O7 Hf11 O53 10_556 . 124.91(12)
O2 Hf11 O53 . . 81.4(2)
O7 Hf11 O50 . . 82.92(14)
O7 Hf11 O50 10_556 . 148.13(15)
O2 Hf11 O50 . . 133.50(13)
O53 Hf11 O50 . . 76.80(16)
O7 Hf11 O50 . 10_556 148.13(15)
O7 Hf11 O50 10_556 10_556 82.92(14)
O2 Hf11 O50 . 10_556 133.50(13)
O53 Hf11 O50 . 10_556 76.80(16)
O50 Hf11 O50 . 10_556 80.1(2)
O7 Hf11 O12 . . 71.53(12)
O7 Hf11 O12 10_556 . 71.53(12)
O2 Hf11 O12 . . 130.62(18)
O53 Hf11 O12 . . 148.0(2)
O50 Hf11 O12 . . 78.83(14)
O50 Hf11 O12 10_556 . 78.84(14)
O7 Hf11 Hf3 . . 34.44(9)
O7 Hf11 Hf3 10_556 . 88.31(10)
O2 Hf11 Hf3 . . 42.35(8)
O53 Hf11 Hf3 . . 107.78(13)
O50 Hf11 Hf3 . . 108.15(10)
O50 Hf11 Hf3 10_556 . 171.18(10)
O12 Hf11 Hf3 . . 99.31(10)
O7 Hf11 Hf3 . 10_556 88.31(10)
O7 Hf11 Hf3 10_556 10_556 34.44(9)
O2 Hf11 Hf3 . 10_556 42.35(8)
O53 Hf11 Hf3 . 10_556 107.78(13)
O50 Hf11 Hf3 . 10_556 171.18(10)
O50 Hf11 Hf3 10_556 10_556 108.15(10)
O12 Hf11 Hf3 . 10_556 99.31(10)
Hf3 Hf11 Hf3 . 10_556 63.462(8)
O7 Hf11 Hf10 . 10_556 86.52(10)
O7 Hf11 Hf10 10_556 10_556 31.20(10)
O2 Hf11 Hf10 . 10_556 102.07(11)
O53 Hf11 Hf10 . 10_556 147.85(3)
O50 Hf11 Hf10 . 10_556 118.07(12)
O50 Hf11 Hf10 10_556 10_556 78.14(11)
O12 Hf11 Hf10 . 10_556 40.35(7)
Hf3 Hf11 Hf10 . 10_556 94.812(8)
Hf3 Hf11 Hf10 10_556 10_556 62.039(6)
O7 Hf11 Hf10 . . 31.20(10)
O7 Hf11 Hf10 10_556 . 86.51(10)
O2 Hf11 Hf10 . . 102.07(11)
O53 Hf11 Hf10 . . 147.86(3)
O50 Hf11 Hf10 . . 78.14(11)
O50 Hf11 Hf10 10_556 . 118.07(12)
O12 Hf11 Hf10 . . 40.35(7)
Hf3 Hf11 Hf10 . . 62.038(6)
Hf3 Hf11 Hf10 10_556 . 94.813(8)
Hf10 Hf11 Hf10 10_556 . 63.405(8)
O7 Hf10 O22 . . 92.62(16)
O7 Hf10 O20 . . 93.60(14)
O22 Hf10 O20 . . 142.36(15)
O7 Hf10 O32 . . 142.36(14)
O22 Hf10 O32 . . 97.17(18)
O20 Hf10 O32 . . 100.19(16)
O7 Hf10 O49 . . 79.64(14)
O22 Hf10 O49 . . 140.42(15)
O20 Hf10 O49 . . 77.18(14)
O32 Hf10 O49 . . 69.75(15)
O7 Hf10 O46 . . 146.76(14)
O22 Hf10 O46 . . 74.20(16)
O20 Hf10 O46 . . 80.51(14)
O32 Hf10 O46 . . 70.57(15)
O49 Hf10 O46 . . 129.55(14)
O7 Hf10 O11 . . 70.16(13)
O22 Hf10 O11 . . 79.93(15)
O20 Hf10 O11 . . 67.53(13)
O32 Hf10 O11 . . 147.36(14)
O49 Hf10 O11 . . 131.00(13)
O46 Hf10 O11 . . 77.45(13)
O7 Hf10 O12 . . 71.63(16)
O22 Hf10 O12 . . 66.15(15)
O20 Hf10 O12 . . 150.04(14)
O32 Hf10 O12 . . 79.38(17)
O49 Hf10 O12 . . 74.62(14)
O46 Hf10 O12 . . 125.97(15)
O11 Hf10 O12 . . 126.69(14)
O7 Hf10 Hf11 . . 31.07(10)
O22 Hf10 Hf11 . . 79.97(12)
O20 Hf10 Hf11 . . 120.45(10)
O32 Hf10 Hf11 . . 115.85(11)
O49 Hf10 Hf11 . . 73.58(10)
O46 Hf10 Hf11 . . 154.06(10)
O11 Hf10 Hf11 . . 95.82(9)
O12 Hf10 Hf11 . . 40.58(12)
O7 Hf10 Hf3 . . 30.34(9)
O22 Hf10 Hf3 . . 84.90(13)
O20 Hf10 Hf3 . . 82.07(10)
O32 Hf10 Hf3 . . 172.69(11)
O49 Hf10 Hf3 . . 104.24(10)
O46 Hf10 Hf3 . . 116.73(10)
O11 Hf10 Hf3 . . 39.88(9)
O12 Hf10 Hf3 . . 95.17(12)
Hf11 Hf10 Hf3 . . 57.511(6)
O21 Hf9 O19 . . 88.79(14)
O21 Hf9 O20 . . 92.96(14)
O19 Hf9 O20 . . 141.43(14)
O21 Hf9 O18 . . 85.64(14)
O19 Hf9 O18 . . 65.72(14)
O20 Hf9 O18 . . 152.84(14)
O21 Hf9 O45 . . 142.75(14)
O19 Hf9 O45 . . 73.59(15)
O20 Hf9 O45 . . 82.26(14)
O18 Hf9 O45 . . 114.58(14)
O21 Hf9 O29 . . 145.83(14)
O19 Hf9 O29 . . 112.22(15)
O20 Hf9 O29 . . 86.77(15)
O18 Hf9 O29 . . 79.59(15)
O45 Hf9 O29 . . 71.09(15)
O21 Hf9 O11 . . 68.17(13)
O19 Hf9 O11 . . 77.33(13)
O20 Hf9 O11 . . 67.77(13)
O18 Hf9 O11 . . 134.98(13)
O45 Hf9 O11 . . 75.95(13)
O29 Hf9 O11 . . 140.63(14)
O21 Hf9 O30 . . 76.37(14)
O19 Hf9 O30 . . 139.04(14)
O20 Hf9 O30 . . 78.18(14)
O18 Hf9 O30 . . 75.13(14)
O45 Hf9 O30 . . 137.20(15)
O29 Hf9 O30 . . 70.13(15)
O11 Hf9 O30 . . 128.34(13)
O21 Hf9 Hf8 . . 90.97(10)
O19 Hf9 Hf8 . . 32.84(10)
O20 Hf9 Hf8 . . 173.00(10)
O18 Hf9 Hf8 . . 33.37(10)
O45 Hf9 Hf8 . . 91.11(10)
O29 Hf9 Hf8 . . 93.22(11)
O11 Hf9 Hf8 . . 108.52(9)
O30 Hf9 Hf8 . . 108.40(10)
O17 Hf8 O19 . . 78.99(14)
O17 Hf8 O18 . . 110.32(14)
O19 Hf8 O18 . . 65.97(14)
O17 Hf8 O16 . . 66.02(14)
O19 Hf8 O16 . . 122.31(15)
O18 Hf8 O16 . . 84.54(14)
O17 Hf8 O62 . . 139.39(14)
O19 Hf8 O62 . . 136.25(14)
O18 Hf8 O62 . . 78.22(14)
O16 Hf8 O62 . . 75.85(14)
O17 Hf8 O27 . . 87.76(14)
O19 Hf8 O27 . . 142.73(15)
O18 Hf8 O27 . . 150.39(15)
O16 Hf8 O27 . . 81.77(15)
O62 Hf8 O27 . . 73.03(15)
O17 Hf8 O28 . . 143.88(15)
O19 Hf8 O28 . . 81.59(15)
O18 Hf8 O28 . . 88.67(15)
O16 Hf8 O28 . . 148.83(15)
O62 Hf8 O28 . . 72.98(15)
O27 Hf8 O28 . . 89.61(16)
O17 Hf8 O26 . . 74.12(14)
O19 Hf8 O26 . . 72.64(15)
O18 Hf8 O26 . . 136.12(15)
O16 Hf8 O26 . . 131.70(14)
O62 Hf8 O26 . . 127.88(15)
O27 Hf8 O26 . . 70.24(16)
O28 Hf8 O26 . . 71.12(15)
O17 Hf8 Hf9 . . 98.87(10)
O19 Hf8 Hf9 . . 32.83(10)
O18 Hf8 Hf9 . . 33.64(10)
O16 Hf8 Hf9 . . 108.86(10)
O62 Hf8 Hf9 . . 106.39(10)
O27 Hf8 Hf9 . . 169.05(11)
O28 Hf8 Hf9 . . 79.89(11)
O26 Hf8 Hf9 . . 103.07(11)
O17 Hf8 Hf7 . . 33.58(10)
O19 Hf8 Hf7 . . 104.50(11)
O18 Hf8 Hf7 . . 101.46(11)
O16 Hf8 Hf7 . . 32.73(10)
O62 Hf8 Hf7 . . 106.61(11)
O27 Hf8 Hf7 . . 80.46(11)
O28 Hf8 Hf7 . . 169.61(11)
O26 Hf8 Hf7 . . 102.35(10)
Hf9 Hf8 Hf7 . . 109.841(7)
O15 Hf7 O16 . . 95.20(14)
O15 Hf7 O14 . . 94.15(14)
O16 Hf7 O14 . . 152.01(14)
O15 Hf7 O17 . . 85.45(14)
O16 Hf7 O17 . . 65.92(14)
O14 Hf7 O17 . . 141.25(14)
O15 Hf7 O42 . . 141.45(14)
O16 Hf7 O42 . . 104.69(14)
O14 Hf7 O42 . . 83.56(14)
O17 Hf7 O42 . . 73.55(14)
O15 Hf7 O24 . . 143.71(14)
O16 Hf7 O24 . . 76.52(14)
O14 Hf7 O24 . . 80.35(14)
O17 Hf7 O24 . . 120.85(14)
O42 Hf7 O24 . . 74.02(15)
O15 Hf7 O25 . . 74.15(14)
O16 Hf7 O25 . . 77.78(14)
O14 Hf7 O25 . . 79.53(14)
O17 Hf7 O25 . . 136.34(14)
O42 Hf7 O25 . . 141.83(14)
O24 Hf7 O25 . . 69.57(14)
O15 Hf7 O10 . . 68.63(13)
O16 Hf7 O10 . . 140.43(13)
O14 Hf7 O10 . . 67.35(13)
O17 Hf7 O10 . . 76.65(13)
O42 Hf7 O10 . . 75.16(13)
O24 Hf7 O10 . . 137.24(13)
O25 Hf7 O10 . . 127.04(13)
O15 Hf7 Hf8 . . 93.60(10)
O16 Hf7 Hf8 . . 33.24(10)
O14 Hf7 Hf8 . . 169.63(10)
O17 Hf7 Hf8 . . 32.97(10)
O42 Hf7 Hf8 . . 86.08(10)
O24 Hf7 Hf8 . . 97.33(10)
O25 Hf7 Hf8 . . 109.27(10)
O10 Hf7 Hf8 . . 109.36(9)
O15 Hf7 Hf2 . . 31.64(9)
O16 Hf7 Hf2 . . 120.06(10)
O14 Hf7 Hf2 . . 79.50(10)
O17 Hf7 Hf2 . . 80.33(10)
O42 Hf7 Hf2 . . 111.36(10)
O24 Hf7 Hf2 . . 158.34(10)
O25 Hf7 Hf2 . . 98.89(10)
O10 Hf7 Hf2 . . 37.01(8)
Hf8 Hf7 Hf2 . . 103.897(6)
O6 Hf6 O13 . . 93.69(16)
O6 Hf6 O14 . . 93.92(14)
O13 Hf6 O14 . . 142.23(16)
O6 Hf6 O38 . . 84.06(15)
O13 Hf6 O38 . . 141.89(16)
O14 Hf6 O38 . . 75.75(15)
O6 Hf6 O23 . . 142.03(15)
O13 Hf6 O23 . . 89.60(17)
O14 Hf6 O23 . . 106.25(15)
O38 Hf6 O23 . . 70.73(16)
O6 Hf6 O41 . . 144.91(14)
O13 Hf6 O41 . . 73.20(16)
O14 Hf6 O41 . . 79.52(15)
O38 Hf6 O41 . . 126.30(16)
O23 Hf6 O41 . . 71.74(15)
O6 Hf6 O10 . . 70.36(13)
O13 Hf6 O10 . . 80.69(16)
O14 Hf6 O10 . . 67.32(13)
O38 Hf6 O10 . . 132.60(14)
O23 Hf6 O10 . . 147.13(14)
O41 Hf6 O10 . . 75.38(13)
O6 Hf6 O9 . . 69.96(16)
O13 Hf6 O9 . . 66.89(16)
O14 Hf6 O9 . . 149.38(15)
O38 Hf6 O9 . . 76.77(15)
O23 Hf6 O9 . . 76.78(17)
O41 Hf6 O9 . . 128.55(15)
O10 Hf6 O9 . . 125.93(15)
O6 Hf6 Hf2 . . 31.55(10)
O13 Hf6 Hf2 . . 85.65(13)
O14 Hf6 Hf2 . . 81.85(10)
O38 Hf6 Hf2 . . 109.00(11)
O23 Hf6 Hf2 . . 171.28(12)
O41 Hf6 Hf2 . . 113.64(11)
O10 Hf6 Hf2 . . 38.89(8)
O9 Hf6 Hf2 . . 94.61(12)
O6 Hf6 Hf5 . . 30.62(10)
O13 Hf6 Hf5 . . 81.18(12)
O14 Hf6 Hf5 . . 120.29(10)
O38 Hf6 Hf5 . . 77.81(11)
O23 Hf6 Hf5 . . 113.74(11)
O41 Hf6 Hf5 . . 153.87(11)
O10 Hf6 Hf5 . . 95.82(8)
O9 Hf6 Hf5 . . 39.37(12)
Hf2 Hf6 Hf5 . . 58.296(6)
O6 Hf5 O6 . 10_556 95.7(2)
O6 Hf5 O37B . 10_556 143.0(4)
O6 Hf5 O37B 10_556 10_556 95.4(5)
O6 Hf5 O37B . . 95.4(5)
O6 Hf5 O37B 10_556 . 143.0(4)
O37B Hf5 O37B 10_556 . 56.7(11)
O6 Hf5 O35 . . 87.10(14)
O6 Hf5 O35 10_556 . 148.05(14)
O37B Hf5 O35 10_556 . 101.4(4)
O37B Hf5 O35 . . 67.7(3)
O6 Hf5 O35 . 10_556 148.05(14)
O6 Hf5 O35 10_556 10_556 87.10(14)
O37B Hf5 O35 10_556 10_556 67.7(3)
O37B Hf5 O35 . 10_556 101.4(4)
O35 Hf5 O35 . 10_556 74.6(2)
O6 Hf5 O1 . . 73.58(12)
O6 Hf5 O1 10_556 . 73.58(12)
O37B Hf5 O1 10_556 . 143.4(4)
O37B Hf5 O1 . . 143.4(4)
O35 Hf5 O1 . . 76.80(14)
O35 Hf5 O1 10_556 . 76.80(14)
O6 Hf5 O37A . 10_556 140.9(4)
O6 Hf5 O37A 10_556 10_556 81.9(3)
O35 Hf5 O37A . 10_556 115.1(3)
O35 Hf5 O37A 10_556 10_556 71.0(4)
O1 Hf5 O37A . 10_556 140.2(4)
O6 Hf5 O37A . . 81.9(3)
O6 Hf5 O37A 10_556 . 140.9(4)
O35 Hf5 O37A . . 71.0(4)
O35 Hf5 O37A 10_556 . 115.1(3)
O1 Hf5 O37A . . 140.2(4)
O37A Hf5 O37A 10_556 . 76.4(7)
O6 Hf5 O9 . . 71.17(13)
O6 Hf5 O9 10_556 . 71.17(13)
O37B Hf5 O9 10_556 . 79.3(3)
O37B Hf5 O9 . . 79.3(3)
O35 Hf5 O9 . . 138.50(11)
O35 Hf5 O9 10_556 . 138.50(11)
O1 Hf5 O9 . . 126.33(18)
O37A Hf5 O9 10_556 . 71.2(4)
O37A Hf5 O9 . . 71.2(4)
O6 Hf5 Hf2 . 10_556 85.46(10)
O6 Hf5 Hf2 10_556 10_556 33.82(9)
O37B Hf5 Hf2 10_556 10_556 121.1(5)
O37B Hf5 Hf2 . 10_556 176.8(4)
O35 Hf5 Hf2 . 10_556 115.43(10)
O35 Hf5 Hf2 10_556 10_556 79.33(10)
O1 Hf5 Hf2 . 10_556 39.79(7)
O37A Hf5 Hf2 10_556 10_556 110.0(3)
O37A Hf5 Hf2 . 10_556 165.6(3)
O9 Hf5 Hf2 . 10_556 98.07(11)
O6 Hf5 Hf2 . . 33.82(9)
O6 Hf5 Hf2 10_556 . 85.46(10)
O37B Hf5 Hf2 10_556 . 176.8(4)
O37B Hf5 Hf2 . . 121.1(5)
O35 Hf5 Hf2 . . 79.34(10)
O35 Hf5 Hf2 10_556 . 115.43(10)
O1 Hf5 Hf2 . . 39.79(7)
O37A Hf5 Hf2 10_556 . 165.6(3)
O37A Hf5 Hf2 . . 110.0(3)
O9 Hf5 Hf2 . . 98.07(11)
Hf2 Hf5 Hf2 10_556 . 60.904(8)
O36 S1 O33 . . 111.6(2)
O36 S1 O35 . . 108.9(2)
O33 S1 O35 . . 108.7(2)
O36 S1 O34 . . 109.9(2)
O33 S1 O34 . . 108.5(2)
O35 S1 O34 . . 109.3(2)
O51 S5 O52 . . 112.0(3)
O51 S5 O49 . . 110.6(3)
O52 S5 O49 . . 109.7(3)
O51 S5 O50 . . 107.9(3)
O52 S5 O50 . . 107.8(3)
O49 S5 O50 . . 108.7(2)
O48 S4 O45 . . 110.9(3)
O48 S4 O46 . . 111.0(3)
O45 S4 O46 . . 109.3(2)
O48 S4 O47 . . 109.0(3)
O45 S4 O47 . . 107.5(2)
O46 S4 O47 . . 109.2(2)
O55A S6 O55A . 10_556 69.1(7)
O55A S6 O53 . . 123.1(4)
O55A S6 O53 10_556 . 123.1(4)
O55A S6 O54 . . 112.1(4)
O55A S6 O54 10_556 . 112.1(4)
O53 S6 O54 . . 111.3(3)
O53 S6 O55B . . 94.9(3)
O54 S6 O55B . . 103.1(3)
O53 S6 O55B . 10_556 94.9(3)
O54 S6 O55B . 10_556 103.1(3)
O55B S6 O55B . 10_556 146.3(6)
O43 S3 O44 . . 111.7(3)
O43 S3 O41 . . 109.4(3)
O44 S3 O41 . . 109.5(2)
O43 S3 O42 . . 107.4(3)
O44 S3 O42 . . 110.1(2)
O41 S3 O42 . . 108.7(2)
O38 S2 O40 . . 109.1(5)
O38 S2 O39 . . 107.6(5)
O40 S2 O39 . . 106.2(6)
O38 S2 O37A . . 107.8(6)
O40 S2 O37A . . 106.9(8)
O39 S2 O37A . . 119.1(7)
S2 O37A Hf5 . . 137.7(8)
O61 S8 O60 . . 112.7(4)
O61 S8 O59 . . 110.9(3)
O60 S8 O59 . . 111.1(2)
O61 S8 O59 . 10_556 110.9(3)
O60 S8 O59 . 10_556 111.1(2)
O59 S8 O59 . 10_556 99.3(3)
O61 S8 Hf1 . . 126.7(3)
O60 S8 Hf1 . . 120.6(3)
O59 S8 Hf1 . . 49.72(16)
O59 S8 Hf1 10_556 . 49.72(16)
O58 S7 O57 . . 111.1(4)
O58 S7 O56 . . 111.2(3)
O57 S7 O56 . . 112.2(3)
O58 S7 O56 . 10_556 111.1(3)
O57 S7 O56 . 10_556 112.2(3)
O56 S7 O56 . 10_556 98.4(3)
O58 S7 Hf1 . . 124.8(3)
O57 S7 Hf1 . . 124.1(2)
O56 S7 Hf1 . . 49.23(17)
O56 S7 Hf1 10_556 . 49.23(17)
O64 S9 O63 . . 112.4(5)
O64 S9 O62 . 10_557 109.5(3)
O63 S9 O62 . 10_557 109.4(3)
O64 S9 O62 . . 109.5(3)
O63 S9 O62 . . 109.4(3)
O62 S9 O62 10_557 . 106.5(3)
Hf4 O1 Hf5 . . 147.0(2)
Hf4 O1 Hf2 . 10_556 99.96(15)
Hf5 O1 Hf2 . 10_556 100.55(15)
Hf4 O1 Hf2 . . 99.95(15)
Hf5 O1 Hf2 . . 100.55(15)
Hf2 O1 Hf2 10_556 . 102.26(19)
Hf11 O2 Hf4 . . 150.0(2)
Hf11 O2 Hf3 . 10_556 99.50(15)
Hf4 O2 Hf3 . 10_556 99.48(15)
Hf11 O2 Hf3 . . 99.49(15)
Hf4 O2 Hf3 . . 99.49(15)
Hf3 O2 Hf3 10_556 . 100.72(18)
Hf1 O4 Hf2 . . 116.51(14)
Hf1 O4 Hf2 . 10_556 116.51(14)
Hf2 O4 Hf2 . 10_556 112.9(2)
Hf4 O3 Hf3 . . 112.87(16)
Hf4 O3 Hf2 . . 110.58(15)
Hf3 O3 Hf2 . . 120.56(16)
Hf11 O7 Hf10 . . 117.73(16)
Hf11 O7 Hf3 . . 111.55(16)
Hf10 O7 Hf3 . . 119.57(17)
Hf5 O6 Hf6 . . 118.67(17)
Hf5 O6 Hf2 . . 112.86(16)
Hf6 O6 Hf2 . . 117.27(17)
Hf1 O8 Hf3 . . 101.88(14)
Hf1 O8 Hf2 . . 100.80(13)
Hf3 O8 Hf2 . . 99.06(13)
Hf10 O12 Hf10 . 10_556 106.56(19)
Hf10 O12 Hf11 . . 99.07(14)
Hf10 O12 Hf11 10_556 . 99.07(14)
Hf9 O11 Hf10 . . 106.60(14)
Hf9 O11 Hf3 . . 105.97(14)
Hf10 O11 Hf3 . . 100.97(13)
Hf2 O10 Hf7 . . 105.70(14)
Hf2 O10 Hf6 . . 101.67(13)
Hf7 O10 Hf6 . . 106.18(14)
Hf5 O9 Hf6 . . 100.15(15)
Hf5 O9 Hf6 . 10_556 100.15(15)
Hf6 O9 Hf6 . 10_556 104.0(2)
Hf10 O22 Hf10 . 10_556 121.1(2)
Hf10 O20 Hf9 . . 117.57(16)
Hf9 O21 Hf3 . . 118.87(17)
Hf8 O18 Hf9 . . 112.99(16)
Hf9 O19 Hf8 . . 114.32(17)
Hf7 O16 Hf8 . . 114.03(17)
Hf8 O17 Hf7 . . 113.45(16)
Hf6 O14 Hf7 . . 118.77(17)
Hf7 O15 Hf2 . . 117.39(16)
Hf6 O13 Hf6 10_556 . 122.2(2)
S1 O34 Hf4 . . 128.0(2)
S1 O35 Hf5 . . 131.6(2)
S6 O54 Hf4 . . 148.4(3)
S6 O55A O55A . 10_556 55.5(4)
S1 O33 Hf2 . . 125.2(2)
S4 O46 Hf10 . . 138.9(2)
S3 O42 Hf7 . . 132.2(2)
S9 O62 Hf8 . . 141.5(2)
S5 O50 Hf11 . . 131.7(2)
S4 O45 Hf9 . . 138.2(2)
S3 O41 Hf6 . . 136.3(2)
S5 O49 Hf10 . . 133.3(2)
S8 O59 Hf1 . . 100.0(2)
S7 O56 Hf1 . . 100.7(2)
S6 O53 Hf11 . . 148.6(4)
S2 O38 Hf6 . . 136.9(3)
Hf1 O5 Hf3 . . 114.62(13)
Hf1 O5 Hf3 . 10_556 114.62(13)
Hf3 O5 Hf3 . 10_556 116.5(2)

loop_
_geom_bond_atom_site_label_1
_geom_bond_atom_site_label_2
_geom_bond_site_symmetry_2
_geom_bond_distance
Hf1 O5 . 2.048(5)
Hf1 O4 . 2.049(5)
Hf1 O8 10_556 2.165(3)
Hf1 O8 . 2.165(3)
Hf1 O56 10_556 2.265(4)
Hf1 O56 . 2.265(4)
Hf1 O59 10_556 2.274(4)
Hf1 O59 . 2.274(4)
Hf1 S8 . 2.9354(17)
Hf1 S7 . 2.9387(18)
Hf1 Hf3 . 3.4851(3)
Hf1 Hf3 10_556 3.4852(3)
Hf3 O3 . 2.054(3)
Hf3 O7 . 2.057(3)
Hf3 O5 . 2.093(3)
Hf3 O21 . 2.132(3)
Hf3 O2 . 2.311(3)
Hf3 O11 . 2.314(3)
Hf3 O8 . 2.321(3)
Hf3 O31 . 2.324(4)
Hf3 Hf11 . 3.3831(3)
Hf3 Hf4 . 3.4104(3)
Hf3 Hf10 . 3.5426(3)
Hf2 O6 . 2.075(3)
Hf2 O3 . 2.080(3)
Hf2 O4 . 2.089(3)
Hf2 O15 . 2.135(3)
Hf2 O1 . 2.236(3)
Hf2 O10 . 2.260(3)
Hf2 O33 . 2.344(4)
Hf2 O8 . 2.398(3)
Hf2 Hf4 . 3.3861(3)
Hf2 Hf5 . 3.4347(3)
Hf2 Hf2 10_556 3.4815(4)
Hf4 O3 . 2.039(3)
Hf4 O3 10_556 2.039(3)
Hf4 O54 . 2.114(5)
Hf4 O2 . 2.156(5)
Hf4 O1 . 2.186(5)
Hf4 O34 10_556 2.218(4)
Hf4 O34 . 2.218(4)
Hf4 Hf2 10_556 3.3861(3)
Hf4 Hf3 10_556 3.4104(3)
Hf11 O7 . 2.034(3)
Hf11 O7 10_556 2.034(3)
Hf11 O2 . 2.119(5)
Hf11 O53 . 2.122(6)
Hf11 O50 . 2.141(4)
Hf11 O50 10_556 2.141(4)
Hf11 O12 . 2.298(5)
Hf11 Hf3 10_556 3.3831(3)
Hf11 Hf10 10_556 3.4891(3)
Hf11 Hf10 . 3.4891(3)
Hf10 O7 . 2.042(3)
Hf10 O22 . 2.105(2)
Hf10 O20 . 2.129(4)
Hf10 O32 . 2.197(4)
Hf10 O49 . 2.229(4)
Hf10 O46 . 2.236(4)
Hf10 O11 . 2.278(3)
Hf10 O12 . 2.288(3)
Hf9 O21 . 2.114(4)
Hf9 O19 . 2.117(4)
Hf9 O20 . 2.130(4)
Hf9 O18 . 2.141(4)
Hf9 O45 . 2.213(4)
Hf9 O29 . 2.233(4)
Hf9 O11 . 2.264(3)
Hf9 O30 . 2.280(4)
Hf9 Hf8 . 3.5585(3)
Hf8 O17 . 2.118(4)
Hf8 O19 . 2.118(4)
Hf8 O18 . 2.126(4)
Hf8 O16 . 2.143(4)
Hf8 O62 . 2.178(4)
Hf8 O27 . 2.202(4)
Hf8 O28 . 2.237(4)
Hf8 O26 . 2.321(4)
Hf8 Hf7 . 3.5704(3)
Hf7 O15 . 2.095(3)
Hf7 O16 . 2.113(4)
Hf7 O14 . 2.125(4)
Hf7 O17 . 2.153(4)
Hf7 O42 . 2.190(4)
Hf7 O24 . 2.256(4)
Hf7 O25 . 2.265(4)
Hf7 O10 . 2.275(4)
Hf6 O6 . 2.053(3)
Hf6 O13 . 2.094(2)
Hf6 O14 . 2.113(4)
Hf6 O38 . 2.203(4)
Hf6 O23 . 2.223(4)
Hf6 O41 . 2.236(4)
Hf6 O10 . 2.286(3)
Hf6 O9 . 2.326(3)
Hf6 Hf5 . 3.5271(3)
Hf5 O6 . 2.047(4)
Hf5 O6 10_556 2.047(4)
Hf5 O37B 10_556 2.1783(10)
Hf5 O37B . 2.1784(10)
Hf5 O35 . 2.185(4)
Hf5 O35 10_556 2.185(4)
Hf5 O1 . 2.230(5)
Hf5 O37A 10_556 2.230(10)
Hf5 O37A . 2.230(10)
Hf5 O9 . 2.273(5)
Hf5 Hf2 10_556 3.4347(3)
S1 O36 . 1.445(4)
S1 O33 . 1.479(4)
S1 O35 . 1.485(4)
S1 O34 . 1.499(4)
S5 O51 . 1.439(5)
S5 O52 . 1.465(5)
S5 O49 . 1.488(4)
S5 O50 . 1.490(4)
S4 O48 . 1.450(4)
S4 O45 . 1.475(4)
S4 O46 . 1.477(4)
S4 O47 . 1.480(4)
S6 O55A . 1.374(8)
S6 O55A 10_556 1.374(8)
S6 O53 . 1.419(6)
S6 O54 . 1.488(5)
S6 O55B . 1.561(8)
S6 O55B 10_556 1.561(8)
S3 O43 . 1.459(5)
S3 O44 . 1.464(4)
S3 O41 . 1.482(4)
S3 O42 . 1.483(4)
S2 O38 . 1.444(5)
S2 O40 . 1.447(11)
S2 O39 . 1.5555(10)
S2 O37A . 1.5575(10)
S8 O61 . 1.420(6)
S8 O60 . 1.438(6)
S8 O59 . 1.505(4)
S8 O59 10_556 1.505(4)
S7 O58 . 1.440(7)
S7 O57 . 1.446(6)
S7 O56 . 1.496(5)
S7 O56 10_556 1.497(5)
S9 O64 . 1.459(7)
S9 O63 . 1.470(7)
S9 O62 10_557 1.474(4)
S9 O62 . 1.474(4)
O1 Hf2 10_556 2.236(3)
O2 Hf3 10_556 2.311(3)
O4 Hf2 10_556 2.089(3)
O12 Hf10 10_556 2.288(3)
O9 Hf6 10_556 2.326(3)
O22 Hf10 10_556 2.105(2)
O13 Hf6 10_556 2.094(2)
O55A O55A 10_556 1.558(18)
O5 Hf3 10_556 2.093(3)
